data_4021746
loop_
_publ_author_name
'Cristiano Raminelli'
'Zhijian Liu'
'Richard C. Larock'

_publ_section_title
;
 Regioselective Synthesis of 3-(2-Hydroxyaryl)pyridines
 via Arynes and Pyridine N-Oxides
;
_journal_name_full 'Journal of Organic Chemistry'
_journal_page_first 4689
_journal_page_last 4691
_journal_paper_doi 10.1021/jo060523a
_journal_volume 71
_journal_year 2006
_chemical_formula_sum 'C11 H9 N O'
_chemical_formula_weight 171.19
_chemical_name_systematic
; 
 ? 
;
_space_group_IT_number 14
_symmetry_cell_setting monoclinic
_symmetry_space_group_name_Hall '-P 2yn'
_symmetry_space_group_name_H-M 'P 1 21/n 1'
_atom_sites_solution_hydrogens difmap
_atom_sites_solution_primary direct
_atom_sites_solution_secondary difmap
_audit_creation_method SHELXL-97
_cell_angle_alpha 90.00
_cell_angle_beta 103.996(3)
_cell_angle_gamma 90.00
_cell_formula_units_Z 4
_cell_length_a 9.0507(15)
_cell_length_b 6.9774(12)
_cell_length_c 14.452(2)
_cell_measurement_reflns_used 950
_cell_measurement_temperature 298(2)
_cell_measurement_theta_max 21.00
_cell_measurement_theta_min 2.00
_cell_volume 885.6(3)
_computing_cell_refinement 'Bruker SMART'
_computing_data_collection 'Bruker SMART'
_computing_data_reduction 'Bruker SAINT'
_computing_molecular_graphics 'Bruker SHELXTL'
_computing_publication_material 'Bruker SHELXTL'
_computing_structure_refinement 'SHELXL-97 (Sheldrick, 1997)'
_computing_structure_solution 'SHELXS-97 (Sheldrick, 1990)'
_diffrn_ambient_temperature 298(2)
_diffrn_measured_fraction_theta_full 0.997
_diffrn_measured_fraction_theta_max 0.947
_diffrn_measurement_device_type 'CCD area detector'
_diffrn_measurement_method 'phi and omega scans'
_diffrn_radiation_monochromator graphite
_diffrn_radiation_source 'fine-focus sealed tube'
_diffrn_radiation_type MoK\a
_diffrn_radiation_wavelength 0.71073
_diffrn_reflns_av_R_equivalents 0.0264
_diffrn_reflns_av_sigmaI/netI 0.0201
_diffrn_reflns_limit_h_max 12
_diffrn_reflns_limit_h_min -11
_diffrn_reflns_limit_k_max 8
_diffrn_reflns_limit_k_min -8
_diffrn_reflns_limit_l_max 18
_diffrn_reflns_limit_l_min -19
_diffrn_reflns_number 7732
_diffrn_reflns_theta_full 25.00
_diffrn_reflns_theta_max 28.27
_diffrn_reflns_theta_min 2.42
_exptl_absorpt_coefficient_mu 0.083
_exptl_absorpt_correction_T_max 1
_exptl_absorpt_correction_T_min 0.86
_exptl_absorpt_correction_type multi-scan
_exptl_absorpt_process_details 'Bruker SADABS'
_exptl_crystal_colour colorless
_exptl_crystal_density_diffrn 1.284
_exptl_crystal_density_meas ?
_exptl_crystal_density_method 'not measured'
_exptl_crystal_description prism
_exptl_crystal_F_000 360
_exptl_crystal_size_max 0.40
_exptl_crystal_size_mid 0.20
_exptl_crystal_size_min 0.20
_refine_diff_density_max 0.201
_refine_diff_density_min -0.171
_refine_diff_density_rms 0.029
_refine_ls_extinction_method none
_refine_ls_goodness_of_fit_ref 1.024
_refine_ls_hydrogen_treatment refall
_refine_ls_matrix_type full
_refine_ls_number_parameters 154
_refine_ls_number_reflns 2076
_refine_ls_number_restraints 0
_refine_ls_restrained_S_all 1.024
_refine_ls_R_factor_all 0.0443
_refine_ls_R_factor_gt 0.0380
_refine_ls_shift/su_max 0.000
_refine_ls_shift/su_mean 0.000
_refine_ls_structure_factor_coef Fsqd
_refine_ls_weighting_details 'calc w=1/[\s^2^(Fo^2^)+(0.0660P)^2^+0.1238P] where P=(Fo^2^+2Fc^2^)/3'
_refine_ls_weighting_scheme calc
_refine_ls_wR_factor_gt 0.1090
_refine_ls_wR_factor_ref 0.1162
_reflns_number_gt 1766
_reflns_number_total 2076
_reflns_threshold_expression >2sigma(I)
_cod_data_source_file jo060523asi20060425_095733.cif
_cod_depositor_comments
;
The following automatic conversions were performed:
'_symmetry_cell_setting' value 'Monoclinic' changed to 'monoclinic'
according to '/home/saulius/struct/CIF-dictionaries/cif_core.dic'
dictionary named 'cif_core.dic' version 2.4.1 from 2010-06-29.

Automatic conversion script
Id: cif_fix_enum 1527 2010-12-29 10:47:43Z saulius 

The following automatic conversions were performed:

'_exptl_crystal_density_meas' value 'none' was changed to '?' - the
value is perceived as not measured.

Automatic conversion script
Id: cif_fix_values 3008 2015-01-20 13:52:24Z robertas 
;
_cod_original_sg_symbol_H-M 'P 21/n'
_cod_database_code 4021746

loop_
_symmetry_equiv_pos_as_xyz
'x, y, z'
'-x+1/2, y+1/2, -z+1/2'
'-x, -y, -z'
'x-1/2, -y-1/2, z-1/2'

loop_
_atom_site_label
_atom_site_type_symbol
_atom_site_fract_x
_atom_site_fract_y
_atom_site_fract_z
_atom_site_U_iso_or_equiv
_atom_site_adp_type
_atom_site_occupancy
_atom_site_symmetry_multiplicity
_atom_site_calc_flag
C1 C 0.18357(11) 0.01488(16) 0.39309(7) 0.0400(3) Uani 1 1 d
C2 C 0.16983(13) -0.13653(18) 0.32883(8) 0.0474(3) Uani 1 1 d
C3 C 0.22367(15) -0.31596(18) 0.35936(10) 0.0534(3) Uani 1 1 d
C4 C 0.29459(16) -0.34746(19) 0.45419(11) 0.0580(3) Uani 1 1 d
C5 C 0.30855(14) -0.19765(17) 0.51826(9) 0.0500(3) Uani 1 1 d
C6 C 0.25260(11) -0.01484(15) 0.49015(7) 0.0382(2) Uani 1 1 d
C7 C 0.26329(11) 0.14019(15) 0.56145(7) 0.0378(2) Uani 1 1 d
C8 C 0.39807(13) 0.16705(18) 0.63118(7) 0.0440(3) Uani 1 1 d
C9 C 0.29633(15) 0.4097(2) 0.70240(9) 0.0545(3) Uani 1 1 d
C10 C 0.15870(14) 0.3966(2) 0.63601(9) 0.0514(3) Uani 1 1 d
C11 C 0.14189(12) 0.25998(17) 0.56518(8) 0.0444(3) Uani 1 1 d
H2 H 0.1214(17) -0.108(2) 0.2618(11) 0.065(4) Uiso 1 1 d
H3 H 0.2130(17) -0.422(2) 0.3167(11) 0.063(4) Uiso 1 1 d
H4 H 0.3305(18) -0.474(2) 0.4761(11) 0.069(4) Uiso 1 1 d
H5 H 0.3560(19) -0.221(2) 0.5872(12) 0.067(4) Uiso 1 1 d
H8 H 0.4850(16) 0.091(2) 0.6310(9) 0.049(3) Uiso 1 1 d
H10 H 0.0739(19) 0.482(2) 0.6388(11) 0.066(4) Uiso 1 1 d
H11 H 0.0460(17) 0.242(2) 0.5185(10) 0.054(4) Uiso 1 1 d
H1N H 0.3139(18) 0.502(2) 0.7532(12) 0.067(4) Uiso 1 1 d
H1O H 0.073(2) 0.194(3) 0.3038(14) 0.084(5) Uiso 1 1 d
N1 N 0.41486(12) 0.29729(17) 0.70063(7) 0.0525(3) Uani 1 1 d
O1 O 0.13400(11) 0.19371(12) 0.36514(6) 0.0566(3) Uani 1 1 d

loop_
_atom_site_aniso_label
_atom_site_aniso_U_11
_atom_site_aniso_U_22
_atom_site_aniso_U_33
_atom_site_aniso_U_23
_atom_site_aniso_U_13
_atom_site_aniso_U_12
C1 0.0379(5) 0.0409(6) 0.0384(5) 0.0007(4) 0.0037(4) -0.0049(4)
C2 0.0449(6) 0.0518(7) 0.0449(6) -0.0076(5) 0.0099(5) -0.0089(5)
C3 0.0526(7) 0.0454(7) 0.0678(8) -0.0127(6) 0.0254(6) -0.0086(5)
C4 0.0615(7) 0.0385(6) 0.0779(9) 0.0064(6) 0.0247(6) 0.0037(5)
C5 0.0520(6) 0.0459(7) 0.0512(6) 0.0112(5) 0.0107(5) 0.0016(5)
C6 0.0349(5) 0.0395(5) 0.0385(5) 0.0040(4) 0.0055(4) -0.0041(4)
C7 0.0373(5) 0.0424(5) 0.0325(4) 0.0047(4) 0.0059(4) -0.0059(4)
C8 0.0384(5) 0.0539(7) 0.0372(5) 0.0014(4) 0.0040(4) -0.0032(5)
C9 0.0590(7) 0.0623(8) 0.0438(6) -0.0118(5) 0.0157(5) -0.0116(6)
C10 0.0488(6) 0.0553(7) 0.0525(6) -0.0043(5) 0.0170(5) -0.0009(5)
C11 0.0378(5) 0.0515(6) 0.0418(5) 0.0018(5) 0.0057(4) -0.0033(5)
N1 0.0484(5) 0.0674(7) 0.0378(5) -0.0063(4) 0.0031(4) -0.0103(5)
O1 0.0754(6) 0.0443(5) 0.0386(4) 0.0024(3) -0.0085(4) 0.0063(4)

loop_
_atom_type_symbol
_atom_type_description
_atom_type_scat_dispersion_real
_atom_type_scat_dispersion_imag
_atom_type_scat_source
C C 0.0033 0.0016 'International Tables Vol C Tables 4.2.6.8 and 6.1.1.4'
H H 0.0000 0.0000 'International Tables Vol C Tables 4.2.6.8 and 6.1.1.4'
N N 0.0061 0.0033 'International Tables Vol C Tables 4.2.6.8 and 6.1.1.4'
O O 0.0106 0.0060 'International Tables Vol C Tables 4.2.6.8 and 6.1.1.4'

loop_
_geom_angle_atom_site_label_1
_geom_angle_atom_site_label_2
_geom_angle_atom_site_label_3
_geom_angle
O1 C1 C2 122.04(10)
O1 C1 C6 117.95(10)
C2 C1 C6 120.00(10)
C3 C2 C1 120.58(11)
C3 C2 H2 122.5(9)
C1 C2 H2 116.9(9)
C2 C3 C4 120.36(12)
C2 C3 H3 121.7(9)
C4 C3 H3 117.9(9)
C5 C4 C3 119.28(12)
C5 C4 H4 120.2(9)
C3 C4 H4 120.5(9)
C4 C5 C6 121.88(11)
C4 C5 H5 119.6(9)
C6 C5 H5 118.4(9)
C5 C6 C1 117.87(10)
C5 C6 C7 120.45(9)
C1 C6 C7 121.66(10)
C11 C7 C8 116.88(10)
C11 C7 C6 123.11(9)
C8 C7 C6 119.97(10)
N1 C8 C7 123.74(11)
N1 C8 H8 116.1(8)
C7 C8 H8 120.1(8)
N1 C9 C10 122.88(11)
N1 C9 H1N 115.1(10)
C10 C9 H1N 122.0(10)
C9 C10 C11 118.74(12)
C9 C10 H10 121.1(9)
C11 C10 H10 120.2(9)
C10 C11 C7 119.80(10)
C10 C11 H11 121.7(9)
C7 C11 H11 118.5(9)
C9 N1 C8 117.94(10)
C1 O1 H1O 111.5(12)

loop_
_geom_bond_atom_site_label_1
_geom_bond_atom_site_label_2
_geom_bond_distance
C1 O1 1.3542(14)
C1 C2 1.3922(15)
C1 C6 1.4061(14)
C2 C3 1.3767(18)
C2 H2 0.982(16)
C3 C4 1.383(2)
C3 H3 0.952(16)
C4 C5 1.3818(19)
C4 H4 0.969(17)
C5 C6 1.3961(16)
C5 H5 0.999(17)
C6 C7 1.4809(15)
C7 C11 1.3919(16)
C7 C8 1.3943(14)
C8 N1 1.3352(15)
C8 H8 0.952(14)
C9 N1 1.3341(18)
C9 C10 1.3792(18)
C9 H1N 0.963(17)
C10 C11 1.3800(17)
C10 H10 0.978(17)
C11 H11 0.970(15)
O1 H1O 0.93(2)

loop_
_cod_related_entry_id
_cod_related_entry_database
_cod_related_entry_code
1 ChemSpider 13972743
